data_4323154
loop_
_publ_author_name
'Kwan Mook Kim'
'Youn Soo Sohn'

_publ_contact_author
;
      Dr. Youn Soo Sohn
      Inorganic Chemistry Lab
      Korea Institute of Science and Technology
      P.O. Box 131, Cheongryang
      Seoul 130-650, Korea.
;
_publ_contact_author_email kkmook@kistmail.kist.re.kr
_publ_contact_author_fax 82-02-958-5089
_publ_contact_author_phone 82-02-958-5081
_publ_section_title
;
 Reaction of Tetrahydroxo(2,2-dimethylpropane- diamine)platinum(IV) with
 Trimethylsilylchoride. Pentacoordinative Si...OH Interaction Labilizing
 the PtIV-OH Bond
;
_journal_name_full 'Inorganic Chemistry'
_journal_page_first 6109
_journal_page_last 6112
_journal_paper_doi 10.1021/ic980203c
_journal_volume 37
_journal_year 1998
_chemical_formula_sum 'C12 H23 Ag O13'
_chemical_formula_weight 483.17
_chemical_name_systematic
; 
 ? 
;
_space_group_IT_number 5
_symmetry_cell_setting monoclinic
_symmetry_space_group_name_Hall 'C 2y'
_symmetry_space_group_name_H-M 'C 1 2 1'
_atom_sites_solution_hydrogens geom
_atom_sites_solution_primary direct
_atom_sites_solution_secondary difmap
_audit_creation_method SHELXL
_cell_angle_alpha 90.00
_cell_angle_beta 90.75(2)
_cell_angle_gamma 90.00
_cell_formula_units_Z 4
_cell_length_a 29.621(5)
_cell_length_b 7.3920(15)
_cell_length_c 7.430(2)
_cell_measurement_temperature 293(2)
_cell_volume 1626.7(6)
_computing_structure_refinement 'SHELXL-93 (Sheldrick, 1993)'
_computing_structure_solution 'SHELXS-86 (Sheldrick, 1990)'
_diffrn_ambient_temperature 293(2)
_diffrn_radiation_monochromator graphite
_diffrn_radiation_source 'fine-focus sealed tube'
_diffrn_radiation_type MoK\a
_diffrn_radiation_wavelength 0.71073
_diffrn_reflns_av_R_equivalents 0.0307
_diffrn_reflns_av_sigmaI/netI 0.0275
_diffrn_reflns_limit_h_max 34
_diffrn_reflns_limit_h_min 0
_diffrn_reflns_limit_k_max 8
_diffrn_reflns_limit_k_min 0
_diffrn_reflns_limit_l_max 8
_diffrn_reflns_limit_l_min -8
_diffrn_reflns_number 1501
_diffrn_reflns_theta_max 24.97
_diffrn_reflns_theta_min 1.38
_exptl_absorpt_coefficient_mu 1.312
_exptl_crystal_density_diffrn 1.973
_exptl_crystal_F_000 984
_refine_diff_density_max 0.686
_refine_diff_density_min -0.315
_refine_diff_density_rms 0.099
_refine_ls_abs_structure_details 'Flack H D (1983), Acta Cryst. A39, 876-881'
_refine_ls_abs_structure_Flack -0.08(4)
_refine_ls_extinction_method none
_refine_ls_goodness_of_fit_all 1.126
_refine_ls_goodness_of_fit_obs 1.127
_refine_ls_matrix_type full
_refine_ls_number_parameters 235
_refine_ls_number_reflns 1473
_refine_ls_number_restraints 1
_refine_ls_restrained_S_all 1.126
_refine_ls_restrained_S_obs 1.126
_refine_ls_R_factor_all 0.0297
_refine_ls_R_factor_obs 0.0296
_refine_ls_shift/esd_max 1.563
_refine_ls_shift/esd_mean 0.070
_refine_ls_structure_factor_coef Fsqd
_refine_ls_weighting_details 'w=1/[\s^2^(Fo^2^)+(0.0647P)^2^+0.7595P] where P=(Fo^2^+2Fc^2^)/3'
_refine_ls_weighting_scheme calc
_refine_ls_wR_factor_all 0.0873
_refine_ls_wR_factor_obs 0.0872
_reflns_number_observed 1470
_reflns_number_total 1473
_reflns_observed_criterion >2sigma(I)
_cod_data_source_file ic980203c_1.cif
_cod_data_source_block Ag[LBA]
_cod_depositor_comments
;
The following automatic conversions were performed:

'_refine_ls_weighting_scheme' value 'calc
w=1/[\s^2^(Fo^2^)+(0.0647P)^2^+0.7595P] where P=(Fo^2^+2Fc^2^)/3' was
changed to 'calc'. New tag '_refine_ls_weighting_details' was
created. The value of the new tag was set to
'w=1/[\s^2^(Fo^2^)+(0.0647P)^2^+0.7595P] where P=(Fo^2^+2Fc^2^)/3'.

Automatic conversion script
Id: cif_fix_values 3143 2015-03-26 13:38:13Z robertas 
;
_cod_original_cell_volume 1626.6(6)
_cod_database_code 4323154

loop_
_symmetry_equiv_pos_as_xyz
'x, y, z'
'-x, y, -z'
'x+1/2, y+1/2, z'
'-x+1/2, y+1/2, -z'

loop_
_atom_site_aniso_label
_atom_site_aniso_U_11
_atom_site_aniso_U_22
_atom_site_aniso_U_33
_atom_site_aniso_U_23
_atom_site_aniso_U_13
_atom_site_aniso_U_12
Ag 0.0353(3) 0.0681(4) 0.0260(3) -0.0070(3) 0.0127(2) -0.0217(3)
O1A 0.032(2) 0.053(3) 0.020(2) -0.013(2) 0.012(2) -0.013(2)
O1B 0.021(2) 0.065(3) 0.025(2) -0.012(2) 0.005(2) 0.005(2)
O2 0.029(2) 0.024(2) 0.023(2) -0.007(2) 0.009(2) -0.007(2)
O3 0.021(2) 0.027(2) 0.025(2) 0.010(2) 0.006(2) 0.006(2)
O4 0.019(2) 0.019(2) 0.015(2) 0.0056(13) 0.0012(14) -0.0025(14)
O5 0.025(2) 0.032(2) 0.017(2) -0.003(2) 0.0093(15) 0.005(2)
O6 0.034(2) 0.030(2) 0.014(2) 0.000(2) 0.005(2) -0.002(2)
O1' 0.022(2) 0.020(2) 0.017(2) 0.0044(15) 0.0039(14) 0.005(2)
O2' 0.022(2) 0.025(2) 0.022(2) 0.000(2) 0.0044(15) 0.006(2)
O3' 0.024(2) 0.020(2) 0.014(2) 0.0051(15) 0.0074(14) -0.003(2)
O4' 0.029(2) 0.021(2) 0.021(2) -0.004(2) 0.003(2) -0.003(2)
O6' 0.031(3) 0.045(3) 0.078(4) 0.009(3) 0.032(2) 0.004(2)
C1 0.025(3) 0.017(2) 0.016(2) 0.002(2) 0.007(2) 0.000(2)
C2 0.018(2) 0.022(3) 0.014(2) 0.001(2) 0.004(2) 0.000(2)
C3 0.017(2) 0.017(2) 0.014(2) 0.000(2) 0.002(2) -0.001(2)
C4 0.019(2) 0.019(2) 0.011(2) 0.001(2) 0.002(2) -0.004(2)
C5 0.022(3) 0.020(3) 0.019(2) 0.003(2) 0.008(2) 0.003(2)
C6 0.022(3) 0.028(3) 0.015(2) 0.004(2) 0.002(2) 0.002(2)
C1' 0.016(2) 0.023(3) 0.011(2) 0.001(2) 0.001(2) 0.002(2)
C2' 0.014(2) 0.021(2) 0.010(2) 0.001(2) 0.001(2) 0.002(2)
C3' 0.018(2) 0.017(2) 0.009(2) 0.004(2) -0.001(2) -0.005(2)
C4' 0.021(2) 0.016(2) 0.016(2) 0.002(2) 0.001(2) 0.001(2)
C5' 0.015(2) 0.017(2) 0.019(2) 0.006(2) 0.001(2) 0.004(2)
C6' 0.020(3) 0.033(3) 0.026(3) 0.002(2) 0.006(2) 0.007(2)
OW 0.045(3) 0.044(3) 0.037(3) 0.003(2) 0.013(2) -0.004(2)

loop_
_atom_site_label
_atom_site_type_symbol
_atom_site_fract_x
_atom_site_fract_y
_atom_site_fract_z
_atom_site_U_iso_or_equiv
_atom_site_thermal_displace_type
_atom_site_occupancy
_atom_site_calc_flag
_atom_site_refinement_flags
_atom_site_disorder_group
Ag Ag 0.463112(15) 0.29584(9) 0.87523(6) 0.0430(2) Uani 1 d . .
O1A O 0.42632(14) 0.3553(7) 0.1292(5) 0.0347(11) Uani 1 d . .
O1B O 0.48634(14) 0.4420(8) 0.2897(6) 0.0372(11) Uani 1 d . .
O2 O 0.43723(13) 0.5975(6) 0.5410(5) 0.0254(9) Uani 1 d . .
O3 O 0.41949(13) 0.2240(6) 0.5711(5) 0.0245(8) Uani 1 d . .
O4 O 0.32622(12) 0.2546(4) 0.6942(5) 0.0177(8) Uani 1 d . .
O5 O 0.29002(13) 0.6090(6) 0.6991(5) 0.0246(8) Uani 1 d . .
O6 O 0.30815(14) 0.4643(6) 0.2443(5) 0.0257(8) Uani 1 d . .
O1' O 0.37174(12) 0.0344(5) 0.8132(5) 0.0196(7) Uani 1 d . .
O2' O 0.27013(13) 0.2244(5) 1.0110(5) 0.0231(8) Uani 1 d . .
O3' O 0.28428(13) -0.0925(5) 1.2167(5) 0.0197(8) Uani 1 d . .
O4' O 0.34085(14) -0.2938(5) 0.9972(5) 0.0237(8) Uani 1 d . .
O6' O 0.46276(15) -0.0334(8) 0.8305(9) 0.0514(14) Uani 1 d . .
C1 C 0.4454(2) 0.4245(7) 0.2631(7) 0.0190(11) Uani 1 d . .
C2 C 0.4136(2) 0.4964(7) 0.4080(6) 0.0180(10) Uani 1 d . .
H2 H 0.3920(2) 0.5783(7) 0.3487(6) 0.022 Uiso 1 calc R .
C3 C 0.3866(2) 0.3431(6) 0.4910(6) 0.0157(10) Uani 1 d . .
H3 H 0.3706(2) 0.2780(6) 0.3946(6) 0.019 Uiso 1 calc R .
C4 C 0.3522(2) 0.4077(7) 0.6289(6) 0.0162(10) Uani 1 d . .
H4 H 0.3686(2) 0.4611(7) 0.7311(6) 0.019 Uiso 1 calc R .
C5 C 0.3182(2) 0.5478(8) 0.5571(7) 0.0201(11) Uani 1 d . .
H5 H 0.3350(2) 0.6516(8) 0.5105(7) 0.024 Uiso 1 calc R .
C6 C 0.2859(2) 0.4835(8) 0.4129(7) 0.0217(11) Uani 1 d . .
H6A H 0.2731(2) 0.3680(8) 0.4479(7) 0.026 Uiso 1 calc R .
H6B H 0.2613(2) 0.5695(8) 0.4000(7) 0.026 Uiso 1 calc R .
C1' C 0.3411(2) 0.1760(7) 0.8543(6) 0.0166(10) Uani 1 d . .
H1' H 0.3559(2) 0.2667(7) 0.9309(6) 0.020 Uiso 1 calc R .
C2' C 0.3014(2) 0.0908(7) 0.9531(6) 0.0152(10) Uani 1 d . .
H2' H 0.2861(2) 0.0023(7) 0.8752(6) 0.018 Uiso 1 calc R .
C3' C 0.3195(2) -0.0017(6) 1.1227(6) 0.0147(10) Uani 1 d . .
H3' H 0.3318(2) 0.0922(6) 1.2024(6) 0.018 Uiso 1 calc R .
C4' C 0.3571(2) -0.1345(7) 1.0835(7) 0.0178(10) Uani 1 d . .
H4' H 0.3711(2) -0.1700(7) 1.1985(7) 0.021 Uiso 1 calc R .
C5' C 0.3927(2) -0.0413(7) 0.9725(7) 0.0168(10) Uani 1 d . .
H5' H 0.4050(2) 0.0589(7) 1.0442(7) 0.020 Uiso 1 calc R .
C6' C 0.4315(2) -0.1544(8) 0.9101(7) 0.0263(12) Uani 1 d . .
H6'1 H 0.4455(2) -0.2171(8) 1.0110(7) 0.032 Uiso 1 calc R .
H6'2 H 0.4213(2) -0.2434(8) 0.8229(7) 0.032 Uiso 1 calc R .
OW O 0.4576(2) 0.9196(8) 0.3507(6) 0.0418(12) Uani 1 d . .

loop_
_atom_type_symbol
_atom_type_description
_atom_type_scat_dispersion_real
_atom_type_scat_dispersion_imag
_atom_type_scat_source
Ag Ag -0.8971 1.1015 'International Tables Vol C Tables 4.2.6.8 and 6.1.1.4'
O O 0.0106 0.0060 'International Tables Vol C Tables 4.2.6.8 and 6.1.1.4'
C C 0.0033 0.0016 'International Tables Vol C Tables 4.2.6.8 and 6.1.1.4'
H H 0.0000 0.0000 'International Tables Vol C Tables 4.2.6.8 and 6.1.1.4'

loop_
_geom_angle_atom_site_label_1
_geom_angle_atom_site_label_2
_geom_angle_atom_site_label_3
_geom_angle
_geom_angle_site_symmetry_1
_geom_angle_site_symmetry_3
_geom_angle_publ_flag
O1A Ag O1B 135.1(2) 1_556 2_656 ?
O1A Ag O6' 107.9(2) 1_556 . ?
O1B Ag O6' 114.1(2) 2_656 . ?
O1A Ag Ag 80.15(11) 1_556 2_657 ?
O1B Ag Ag 80.94(11) 2_656 2_657 ?
O6' Ag Ag 95.16(13) . 2_657 ?
C1 O1A Ag 122.2(4) . 1_554 ?
C1 O1B Ag 121.9(4) . 2_656 ?
C1' O4 C4 116.6(4) . . ?
C1' O1' C5' 112.2(4) . . ?
C6' O6' Ag 124.7(4) . . ?
O1B C1 O1A 127.3(5) . . ?
O1B C1 C2 117.6(5) . . ?
O1A C1 C2 115.2(5) . . ?
O2 C2 C3 111.6(4) . . ?
O2 C2 C1 111.6(4) . . ?
C3 C2 C1 110.9(4) . . ?
O3 C3 C2 105.5(4) . . ?
O3 C3 C4 111.6(4) . . ?
C2 C3 C4 113.4(4) . . ?
O4 C4 C3 109.9(4) . . ?
O4 C4 C5 107.1(4) . . ?
C3 C4 C5 114.7(4) . . ?
O5 C5 C6 104.8(4) . . ?
O5 C5 C4 110.1(4) . . ?
C6 C5 C4 116.3(5) . . ?
O6 C6 C5 111.0(4) . . ?
O4 C1' O1' 108.7(4) . . ?
O4 C1' C2' 110.2(4) . . ?
O1' C1' C2' 107.3(4) . . ?
O2' C2' C3' 106.5(4) . . ?
O2' C2' C1' 111.5(4) . . ?
C3' C2' C1' 108.5(4) . . ?
O3' C3' C2' 111.3(4) . . ?
O3' C3' C4' 109.4(4) . . ?
C2' C3' C4' 112.5(4) . . ?
O4' C4' C5' 111.4(4) . . ?
O4' C4' C3' 112.2(4) . . ?
C5' C4' C3' 109.2(4) . . ?
O1' C5' C6' 106.6(4) . . ?
O1' C5' C4' 109.2(4) . . ?
C6' C5' C4' 117.2(4) . . ?
O6' C6' C5' 106.5(5) . . ?

loop_
_geom_bond_atom_site_label_1
_geom_bond_atom_site_label_2
_geom_bond_distance
_geom_bond_site_symmetry_2
_geom_bond_publ_flag
Ag O1A 2.235(4) 1_556 ?
Ag O1B 2.227(4) 2_656 ?
Ag O6' 2.456(6) . ?
Ag Ag 2.8472(11) 2_657 ?
O1A C1 1.248(7) . ?
O1A Ag 2.235(4) 1_554 ?
O1B C1 1.233(7) . ?
O1B Ag 2.227(4) 2_656 ?
O2 C2 1.417(6) . ?
O3 C3 1.436(6) . ?
O4 C1' 1.390(6) . ?
O4 C4 1.454(6) . ?
O5 C5 1.426(6) . ?
O6 C6 1.430(6) . ?
O1' C1' 1.421(6) . ?
O1' C5' 1.442(6) . ?
O2' C2' 1.425(6) . ?
O3' C3' 1.430(6) . ?
O4' C4' 1.422(6) . ?
O6' C6' 1.421(8) . ?
C1 C2 1.535(7) . ?
C2 C3 1.521(7) . ?
C3 C4 1.532(7) . ?
C4 C5 1.536(7) . ?
C5 C6 1.504(7) . ?
C1' C2' 1.530(7) . ?
C2' C3' 1.525(6) . ?
C3' C4' 1.516(7) . ?
C4' C5' 1.512(7) . ?
C5' C6' 1.501(7) . ?
